data_4072048
loop_
_publ_author_name
'Castonguay, Annie'
'Beauchamp, Andr\'e L.'
'Zargarian, Davit'

_publ_section_title
;
 Preparation and Reactivities of PCP-Type Pincer Complexes of Nickel.
 Impact of Different Ligand Skeletons and Phosphine Substituents
;
_journal_issue 21
_journal_name_full Organometallics
_journal_page_first 5723
_journal_paper_doi 10.1021/om8005454
_journal_volume 27
_journal_year 2008
_chemical_compound_source 'Synthesized by the authors. See text'
_chemical_formula_moiety 'C20 H35 Br Ni P2'
_chemical_formula_sum 'C20 H35 Br Ni P2'
_chemical_formula_weight 476.04
_chemical_name_systematic
; 
 ? 
;
_space_group_IT_number 167
_symmetry_cell_setting trigonal
_symmetry_space_group_name_Hall '-R 3 2"c'
_symmetry_space_group_name_H-M 'R -3 c :H'
_atom_sites_solution_hydrogens geom
_atom_sites_solution_primary direct
_atom_sites_solution_secondary difmap
_audit_creation_method SHELXL-97
_cell_angle_alpha 90.00
_cell_angle_beta 90.00
_cell_angle_gamma 120.00
_cell_formula_units_Z 18
_cell_length_a 25.2547(3)
_cell_length_b 25.2547(3)
_cell_length_c 20.6154(5)
_cell_measurement_reflns_used 11464
_cell_measurement_temperature 150(2)
_cell_measurement_theta_max 67.43
_cell_measurement_theta_min 3.50
_cell_volume 11386.9(3)
_computing_cell_refinement 'SMART (Bruker, 1999)'
_computing_data_collection 'SMART (Bruker, 1999)'
_computing_data_reduction 'SAINT (Bruker, 1999)'
_computing_molecular_graphics 'SHELXTL (Bruker, 1997)'
_computing_publication_material 'UdMX (Marris, 2004)'
_computing_structure_refinement 'SHELXL97 (Sheldrick, 1997)'
_computing_structure_solution 'SHELXS97 (Sheldrick, 1997)'
_diffrn_ambient_temperature 150(2)
_diffrn_measured_fraction_theta_full 0.995
_diffrn_measured_fraction_theta_max 0.995
_diffrn_measurement_device_type 'Bruker Smart 2000'
_diffrn_measurement_method \w
_diffrn_radiation_monochromator graphite
_diffrn_radiation_source 'X-ray Sealed Tube'
_diffrn_radiation_type CuK\a
_diffrn_radiation_wavelength 1.54178
_diffrn_reflns_av_R_equivalents 0.034
_diffrn_reflns_av_sigmaI/netI 0.0176
_diffrn_reflns_limit_h_max 30
_diffrn_reflns_limit_h_min -30
_diffrn_reflns_limit_k_max 30
_diffrn_reflns_limit_k_min -30
_diffrn_reflns_limit_l_max 24
_diffrn_reflns_limit_l_min -24
_diffrn_reflns_number 49825
_diffrn_reflns_theta_full 68.45
_diffrn_reflns_theta_max 68.45
_diffrn_reflns_theta_min 3.50
_diffrn_standards_decay_% 0.00
_diffrn_standards_number 132
_exptl_absorpt_coefficient_mu 4.132
_exptl_absorpt_correction_T_max 0.635
_exptl_absorpt_correction_T_min 0.565
_exptl_absorpt_correction_type multi-scan
_exptl_absorpt_process_details 'Sadabs (Sheldrick,1996)'
_exptl_crystal_colour yellow
_exptl_crystal_density_diffrn 1.250
_exptl_crystal_density_method 'not measured'
_exptl_crystal_description block
_exptl_crystal_F_000 4464
_exptl_crystal_size_max 0.19
_exptl_crystal_size_mid 0.15
_exptl_crystal_size_min 0.11
_refine_diff_density_max 1.509
_refine_diff_density_min -0.250
_refine_diff_density_rms 0.154
_refine_ls_extinction_method none
_refine_ls_goodness_of_fit_ref 1.186
_refine_ls_hydrogen_treatment constr
_refine_ls_matrix_type full
_refine_ls_number_parameters 115
_refine_ls_number_reflns 2329
_refine_ls_number_restraints 0
_refine_ls_restrained_S_all 1.186
_refine_ls_R_factor_all 0.0517
_refine_ls_R_factor_gt 0.0436
_refine_ls_shift/su_max 0.003
_refine_ls_shift/su_mean 0.000
_refine_ls_structure_factor_coef Fsqd
_refine_ls_weighting_details 'calc w=1/[\s^2^(Fo^2^)+(0.1048P)^2^+0.0000P] where P=(Fo^2^+2Fc^2^)/3'
_refine_ls_weighting_scheme calc
_refine_ls_wR_factor_gt 0.1517
_refine_ls_wR_factor_ref 0.1578
_reflns_number_gt 1890
_reflns_number_total 2329
_reflns_threshold_expression I>2\s(I)
_cod_data_source_file om8005454_si_001.cif
_cod_data_source_block cast24
_cod_depositor_comments
;
The following automatic conversions were performed:

'_symmetry_cell_setting' value 'Trigonal' changed to 'trigonal'
according to /home/saulius/struct/CIF-dictionaries/cif_core.dic
dictionary named 'cif_core.dic' version 2.4.1 from
2010-06-29.

'_geom_bond_publ_flag' value 'Y' changed to 'y'
according to /home/saulius/struct/CIF-dictionaries/cif_core.dic
dictionary named 'cif_core.dic' version 2.4.1 from 2010-06-29 (17
times).

'_geom_angle_publ_flag' value 'Y' changed to 'y' according
to /home/saulius/struct/CIF-dictionaries/cif_core.dic dictionary
named 'cif_core.dic' version 2.4.1 from 2010-06-29 (27 times).

Automatic conversion script
Id: cif_fix_values 1715 2011-07-08 13:25:40Z adriana 
;
_cod_original_sg_symbol_H-M R-3c
_cod_database_code 4072048

loop_
_symmetry_equiv_pos_as_xyz
'x, y, z'
'-y, x-y, z'
'-x+y, -x, z'
'y, x, -z+1/2'
'x-y, -y, -z+1/2'
'-x, -x+y, -z+1/2'
'x+2/3, y+1/3, z+1/3'
'-y+2/3, x-y+1/3, z+1/3'
'-x+y+2/3, -x+1/3, z+1/3'
'y+2/3, x+1/3, -z+5/6'
'x-y+2/3, -y+1/3, -z+5/6'
'-x+2/3, -x+y+1/3, -z+5/6'
'x+1/3, y+2/3, z+2/3'
'-y+1/3, x-y+2/3, z+2/3'
'-x+y+1/3, -x+2/3, z+2/3'
'y+1/3, x+2/3, -z+7/6'
'x-y+1/3, -y+2/3, -z+7/6'
'-x+1/3, -x+y+2/3, -z+7/6'
'-x, -y, -z'
'y, -x+y, -z'
'x-y, x, -z'
'-y, -x, z-1/2'
'-x+y, y, z-1/2'
'x, x-y, z-1/2'
'-x+2/3, -y+1/3, -z+1/3'
'y+2/3, -x+y+1/3, -z+1/3'
'x-y+2/3, x+1/3, -z+1/3'
'-y+2/3, -x+1/3, z-1/6'
'-x+y+2/3, y+1/3, z-1/6'
'x+2/3, x-y+1/3, z-1/6'
'-x+1/3, -y+2/3, -z+2/3'
'y+1/3, -x+y+2/3, -z+2/3'
'x-y+1/3, x+2/3, -z+2/3'
'-y+1/3, -x+2/3, z+1/6'
'-x+y+1/3, y+2/3, z+1/6'
'x+1/3, x-y+2/3, z+1/6'

loop_
_atom_site_label
_atom_site_type_symbol
_atom_site_fract_x
_atom_site_fract_y
_atom_site_fract_z
_atom_site_U_iso_or_equiv
_atom_site_adp_type
_atom_site_occupancy
_atom_site_symmetry_multiplicity
_atom_site_calc_flag
_atom_site_refinement_flags
Ni Ni 1.03043(3) 0.69709(3) 0.0833 0.0419(3) Uani 1 2 d S
Br Br 1.12329(2) 0.78996(2) 0.0833 0.0558(3) Uani 1 2 d S
P1 P 0.97591(4) 0.73766(4) 0.05547(4) 0.0454(3) Uani 1 1 d .
C1 C 0.90387(19) 0.67287(18) 0.02778(17) 0.0524(9) Uani 1 1 d .
H1A H 0.8689 0.6773 0.0424 0.063 Uiso 1 1 calc R
H1B H 0.9031 0.6703 -0.0202 0.063 Uiso 1 1 calc R
C2 C 0.90021(17) 0.61619(18) 0.05716(16) 0.0476(8) Uani 1 1 d .
C3 C 0.9546(2) 0.6213(2) 0.0833 0.0436(10) Uani 1 2 d S
C6 C 1.00488(19) 0.79394(18) -0.01026(17) 0.0545(9) Uani 1 1 d .
H6 H 1.0411 0.8316 0.0072 0.065 Uiso 1 1 calc R
C7 C 0.9529(2) 0.77138(19) 0.12142(18) 0.0579(9) Uani 1 1 d .
H7 H 0.9199 0.7785 0.1046 0.069 Uiso 1 1 calc R
C10 C 0.84608(18) 0.56158(19) 0.05710(17) 0.0544(9) Uani 1 1 d .
H10 H 0.8106 0.5596 0.0389 0.065 Uiso 1 1 calc R
C11 C 0.8423(2) 0.5090(2) 0.0833 0.0563(13) Uani 1 2 d S
H11 H 0.8047 0.4714 0.0833 0.068 Uiso 1 2 calc SR
C61 C 0.9587(2) 0.8129(2) -0.0335(2) 0.0751(13) Uani 1 1 d .
H61B H 0.9786 0.8465 -0.0647 0.113 Uiso 1 1 calc R
H61A H 0.9443 0.8264 0.0038 0.113 Uiso 1 1 calc R
H61C H 0.9239 0.7779 -0.0543 0.113 Uiso 1 1 calc R
C62 C 1.0278(2) 0.7710(2) -0.06595(18) 0.0635(11) Uani 1 1 d .
H62B H 0.9936 0.7337 -0.0842 0.095 Uiso 1 1 calc R
H62C H 1.0590 0.7619 -0.0498 0.095 Uiso 1 1 calc R
H62A H 1.0457 0.8025 -0.0997 0.095 Uiso 1 1 calc R
C71 C 0.9268(2) 0.7261(2) 0.17765(19) 0.0713(12) Uani 1 1 d .
H71C H 0.9587 0.7191 0.1955 0.107 Uiso 1 1 calc R
H71A H 0.8927 0.6873 0.1620 0.107 Uiso 1 1 calc R
H71B H 0.9121 0.7428 0.2115 0.107 Uiso 1 1 calc R
C72 C 1.0062(2) 0.8329(2) 0.1441(2) 0.0755(13) Uani 1 1 d .
H72C H 0.9923 0.8490 0.1794 0.113 Uiso 1 1 calc R
H72B H 1.0205 0.8619 0.1078 0.113 Uiso 1 1 calc R
H72A H 1.0397 0.8272 0.1595 0.113 Uiso 1 1 calc R

loop_
_atom_site_aniso_label
_atom_site_aniso_U_11
_atom_site_aniso_U_22
_atom_site_aniso_U_33
_atom_site_aniso_U_23
_atom_site_aniso_U_13
_atom_site_aniso_U_12
Ni 0.0465(4) 0.0465(4) 0.0330(4) 0.00059(15) -0.00059(15) 0.0236(4)
Br 0.0512(3) 0.0512(3) 0.0565(4) 0.00736(12) -0.00736(12) 0.0193(3)
P1 0.0519(5) 0.0512(5) 0.0364(4) -0.0049(3) -0.0062(3) 0.0283(4)
C1 0.054(2) 0.062(2) 0.0450(17) -0.0068(16) -0.0101(16) 0.0310(18)
C2 0.053(2) 0.056(2) 0.0344(15) -0.0079(15) -0.0001(14) 0.0282(17)
C3 0.0489(19) 0.0489(19) 0.0327(19) -0.0039(9) 0.0039(9) 0.024(2)
C6 0.060(2) 0.055(2) 0.0445(18) 0.0010(16) -0.0120(16) 0.0262(19)
C7 0.063(2) 0.066(3) 0.054(2) -0.0124(18) -0.0038(17) 0.040(2)
C10 0.049(2) 0.064(2) 0.0472(18) -0.0096(16) -0.0032(16) 0.0255(19)
C11 0.052(2) 0.052(2) 0.055(3) -0.0043(13) 0.0043(13) 0.019(2)
C61 0.082(3) 0.065(3) 0.078(3) 0.008(2) -0.019(2) 0.037(2)
C62 0.075(3) 0.071(3) 0.0391(18) 0.0035(17) -0.0044(18) 0.032(2)
C71 0.074(3) 0.087(3) 0.052(2) -0.012(2) 0.011(2) 0.039(3)
C72 0.089(3) 0.069(3) 0.067(3) -0.025(2) -0.003(2) 0.039(3)

loop_
_atom_type_symbol
_atom_type_description
_atom_type_scat_dispersion_real
_atom_type_scat_dispersion_imag
_atom_type_scat_source
C C 0.0181 0.0091 'International Tables Vol C Tables 4.2.6.8 and 6.1.1.4'
H H 0.0000 0.0000 'International Tables Vol C Tables 4.2.6.8 and 6.1.1.4'
P P 0.2955 0.4335 'International Tables Vol C Tables 4.2.6.8 and 6.1.1.4'
Ni Ni -3.0029 0.5091 'International Tables Vol C Tables 4.2.6.8 and 6.1.1.4'
Br Br -0.6763 1.2805 'International Tables Vol C Tables 4.2.6.8 and 6.1.1.4'

loop_
_geom_angle_atom_site_label_1
_geom_angle_atom_site_label_2
_geom_angle_atom_site_label_3
_geom_angle_site_symmetry_1
_geom_angle_site_symmetry_3
_geom_angle
_geom_angle_publ_flag
C3 NI P1 . . 85.33(3) y
C3 NI P1 . 16_544 85.33(3) y
P1 NI P1 . 16_544 170.67(7) y
C3 NI BR . . 180.0(3) y
P1 NI BR . . 94.67(3) y
P1 NI BR 16_544 . 94.67(3) y
C1 P1 C6 . . 107.25(17) y
C1 P1 C7 . . 103.97(19) y
C6 P1 C7 . . 106.43(19) y
C1 P1 NI . . 104.08(13) y
C6 P1 NI . . 117.52(14) y
C7 P1 NI . . 116.38(14) y
C2 C1 P1 . . 106.5(2) y
C2 C1 H1A . . 110.4 ?
P1 C1 H1A . . 110.4 ?
C2 C1 H1B . . 110.4 ?
P1 C1 H1B . . 110.4 ?
H1A C1 H1B . . 108.6 ?
C10 C2 C3 . . 121.6(4) y
C10 C2 C1 . . 120.6(3) y
C3 C2 C1 . . 117.9(3) y
C2 C3 C2 . 16_544 116.2(5) y
C2 C3 NI . . 121.9(2) y
C2 C3 NI 16_544 . 121.9(2) y
C62 C6 C61 . . 112.0(3) y
C62 C6 P1 . . 110.0(3) y
C61 C6 P1 . . 113.6(3) y
C62 C6 H6 . . 106.9 ?
C61 C6 H6 . . 106.9 ?
P1 C6 H6 . . 106.9 ?
C71 C7 C72 . . 111.1(4) y
C71 C7 P1 . . 109.3(3) y
C72 C7 P1 . . 111.9(3) y
C71 C7 H7 . . 108.1 ?
C72 C7 H7 . . 108.1 ?
P1 C7 H7 . . 108.1 ?
C2 C10 C11 . . 121.1(4) y
C2 C10 H10 . . 119.5 ?
C11 C10 H10 . . 119.5 ?
C10 C11 C10 . 16_544 118.6(5) y
C10 C11 H11 . . 120.7 ?
C10 C11 H11 16_544 . 120.7 ?
C6 C61 H61B . . 109.5 ?
C6 C61 H61A . . 109.5 ?
H61B C61 H61A . . 109.5 ?
C6 C61 H61C . . 109.5 ?
H61B C61 H61C . . 109.5 ?
H61A C61 H61C . . 109.5 ?
C6 C62 H62B . . 109.5 ?
C6 C62 H62C . . 109.5 ?
H62B C62 H62C . . 109.5 ?
C6 C62 H62A . . 109.5 ?
H62B C62 H62A . . 109.5 ?
H62C C62 H62A . . 109.5 ?
C7 C71 H71C . . 109.5 ?
C7 C71 H71A . . 109.5 ?
H71C C71 H71A . . 109.5 ?
C7 C71 H71B . . 109.5 ?
H71C C71 H71B . . 109.5 ?
H71A C71 H71B . . 109.5 ?
C7 C72 H72C . . 109.5 ?
C7 C72 H72B . . 109.5 ?
H72C C72 H72B . . 109.5 ?
C7 C72 H72A . . 109.5 ?
H72C C72 H72A . . 109.5 ?
H72B C72 H72A . . 109.5 ?

loop_
_geom_bond_atom_site_label_1
_geom_bond_atom_site_label_2
_geom_bond_site_symmetry_2
_geom_bond_distance
_geom_bond_publ_flag
Ni C3 . 1.914(5) y
Ni P1 . 2.1646(9) y
Ni P1 16_544 2.1648(9) y
Ni Br . 2.3452(10) y
P1 C1 . 1.827(4) y
P1 C6 . 1.831(4) y
P1 C7 . 1.845(4) y
C1 C2 . 1.514(6) y
C1 H1a . 0.99 ?
C1 H1b . 0.99 ?
C2 C10 . 1.373(6) y
C2 C3 . 1.421(4) y
C3 C2 16_544 1.421(4) y
C6 C62 . 1.526(6) y
C6 C61 . 1.542(6) y
C6 H6 . 1 ?
C7 C71 . 1.527(6) y
C7 C72 . 1.533(6) y
C7 H7 . 1 ?
C10 C11 . 1.393(5) y
C10 H10 . 0.95 ?
C11 C10 16_544 1.393(5) y
C11 H11 . 0.95 ?
C61 H61b . 0.98 ?
C61 H61a . 0.98 ?
C61 H61c . 0.98 ?
C62 H62b . 0.98 ?
C62 H62c . 0.98 ?
C62 H62a . 0.98 ?
C71 H71c . 0.98 ?
C71 H71a . 0.98 ?
C71 H71b . 0.98 ?
C72 H72c . 0.98 ?
C72 H72b . 0.98 ?
C72 H72a . 0.98 ?
